data_2020771
loop_
_publ_author_name
'Pham, Duyen N. K.'
'Roy, Mrittika'
'Golen, James A.'
'Manke, David R.'

_publ_section_title
;
 The first-row transition-metal series of tris(ethylenediamine) diacetate
 complexes [<i>M</i>(en)~3~](OAc)~2~ (<i>M</i> is Mn, Fe, Co, Ni, Cu, and
 Zn)
;
_journal_issue 6
_journal_name_full 'Acta Crystallographica Section C'
_journal_page_first 442
_journal_page_last 446
_journal_paper_doi 10.1107/S2053229617006738
_journal_volume 73
_journal_year 2017
_chemical_formula_iupac '[Co (C2 H8 N2)3] (C2 H3 O2)2'
_chemical_formula_moiety 'C6 H24 Co N6 2+, 2(C2 H3 O2 -)'
_chemical_formula_sum 'C10 H30 Co N6 O4'
_chemical_formula_weight 357.33
_chemical_name_systematic
;
Tris(ethylenediamine-\k^2^<i>N</i>,<i>N</i>')cobalt(II) diacetate
;
_space_group_crystal_system triclinic
_space_group_IT_number 2
_space_group_name_Hall '-P 1'
_space_group_name_H-M_alt 'P -1'
_symmetry_space_group_name_Hall '-P 1'
_symmetry_space_group_name_H-M 'P -1'
_atom_sites_solution_hydrogens geom
_atom_sites_solution_primary direct
_atom_sites_solution_secondary difmap
_audit_creation_method
;
Olex2 1.2
(compiled 2017.01.04 svn.r3372 for OlexSys, GUI svn.r5292)
;
_cell_angle_alpha 71.021(4)
_cell_angle_beta 85.776(4)
_cell_angle_gamma 75.146(4)
_cell_formula_units_Z 2
_cell_length_a 8.3029(8)
_cell_length_b 9.1295(10)
_cell_length_c 12.7175(13)
_cell_measurement_reflns_used 9939
_cell_measurement_temperature 200(2)
_cell_measurement_theta_max 25.39
_cell_measurement_theta_min 3.04
_cell_volume 881.08(16)
_computing_cell_refinement
;
SAINT (Bruker, 2014)
;
_computing_data_collection
;
APEX2 (Bruker, 2014)
;
_computing_data_reduction
;
SAINT (Bruker, 2014)
;
_computing_molecular_graphics
;
OLEX2 (Dolomanov <i>et al.</i>,  2009)
;
_computing_publication_material
;
OLEX2 (Dolomanov <i>et al.</i>,  2009)
;
_computing_structure_refinement
;
SHELXL97 (Sheldrick, 2008)
;
_computing_structure_solution
;
SHELXS97 (Sheldrick, 2008)
;
_diffrn_ambient_temperature 200(2)
_diffrn_measured_fraction_theta_full 0.997
_diffrn_measured_fraction_theta_max 0.996
_diffrn_measurement_device_type 'Bruker CMOS'
_diffrn_measurement_method '\f and \w scans'
_diffrn_radiation_monochromator graphite
_diffrn_radiation_type MoK\a
_diffrn_radiation_wavelength 0.71073
_diffrn_reflns_av_R_equivalents 0.0285
_diffrn_reflns_limit_h_max 10
_diffrn_reflns_limit_h_min -10
_diffrn_reflns_limit_k_max 11
_diffrn_reflns_limit_k_min -11
_diffrn_reflns_limit_l_max 15
_diffrn_reflns_limit_l_min -15
_diffrn_reflns_number 18117
_diffrn_reflns_theta_full 25.25
_diffrn_reflns_theta_max 25.42
_diffrn_reflns_theta_min 3.04
_exptl_absorpt_coefficient_mu 0.997
_exptl_absorpt_correction_T_max 0.9245
_exptl_absorpt_correction_T_min 0.8410
_exptl_absorpt_correction_type multi-scan
_exptl_absorpt_process_details
;
(SADABS; Bruker, 2014)
;
_exptl_crystal_colour pink
_exptl_crystal_density_diffrn 1.347
_exptl_crystal_density_method 'not measured'
_exptl_crystal_description plate
_exptl_crystal_F_000 382
_exptl_crystal_size_max 0.18
_exptl_crystal_size_mid 0.14
_exptl_crystal_size_min 0.08
_refine_diff_density_max 0.245
_refine_diff_density_min -0.209
_refine_ls_extinction_coef 0.0150(15)
_refine_ls_extinction_expression Fc^*^=kFc[1+0.001xFc^2^\l^3^/sin(2\q)]^-1/4^
_refine_ls_extinction_method
;
SHELXL97 (Sheldrick, 2008)
;
_refine_ls_goodness_of_fit_ref 1.080
_refine_ls_hydrogen_treatment mixed
_refine_ls_matrix_type full
_refine_ls_number_parameters 229
_refine_ls_number_reflns 3228
_refine_ls_number_restraints 12
_refine_ls_restrained_S_all 1.078
_refine_ls_R_factor_all 0.0284
_refine_ls_R_factor_gt 0.0226
_refine_ls_shift/su_max 0.008
_refine_ls_shift/su_mean 0.000
_refine_ls_structure_factor_coef Fsqd
_refine_ls_weighting_details 'calc w=1/[\s^2^(Fo^2^)+(0.0197P)^2^+0.4290P] where P=(Fo^2^+2Fc^2^)/3'
_refine_ls_weighting_scheme calc
_refine_ls_wR_factor_gt 0.0531
_refine_ls_wR_factor_ref 0.0559
_reflns_number_gt 2900
_reflns_number_total 3228
_reflns_threshold_expression >2sigma(I)
_cod_data_source_file yp3135sup1.cif
_cod_data_source_block umd906_a
_cod_original_cell_volume 881.09(16)
_cod_database_code 2020771

loop_
_space_group_symop_id
_space_group_symop_operation_xyz
1 'x, y, z'
2 '-x, -y, -z'

loop_
_atom_site_type_symbol
_atom_site_label
_atom_site_fract_x
_atom_site_fract_y
_atom_site_fract_z
_atom_site_U_iso_or_equiv
_atom_site_adp_type
_atom_site_calc_flag
_atom_site_refinement_flags
_atom_site_occupancy
_atom_site_symmetry_multiplicity
Co Co1 0.56421(3) 0.64621(2) 0.713098(17) 0.02053(9) Uani d . 1 1
O O1 0.73486(17) 0.04297(15) 0.55755(11) 0.0405(3) Uani d . 1 1
O O2 0.7130(2) 0.27882(17) 0.57473(15) 0.0600(5) Uani d . 1 1
N N1 0.52793(18) 0.68921(17) 0.87030(11) 0.0275(3) Uani d D 1 1
H H1NB 0.4410(17) 0.659(2) 0.9046(14) 0.033 Uiso d D 1 1
H H1NA 0.6129(17) 0.6345(19) 0.9138(13) 0.033 Uiso d D 1 1
N N2 0.45016(18) 0.90141(17) 0.65411(12) 0.0268(3) Uani d D 1 1
H H2NB 0.3718(18) 0.923(2) 0.6051(13) 0.032 Uiso d D 1 1
H H2NA 0.5221(19) 0.957(2) 0.6225(14) 0.032 Uiso d D 1 1
N N3 0.62086(17) 0.62139(16) 0.55011(11) 0.0226(3) Uani d D 1 1
H H3NB 0.638(2) 0.5223(12) 0.5551(15) 0.027 Uiso d D 1 1
H H3NA 0.5374(17) 0.6736(19) 0.5054(13) 0.027 Uiso d D 1 1
N N4 0.81262(17) 0.68843(17) 0.69260(12) 0.0268(3) Uani d D 1 1
H H4NB 0.874(2) 0.656(2) 0.7517(11) 0.032 Uiso d D 1 1
H H4NA 0.800(2) 0.7913(12) 0.6651(15) 0.032 Uiso d D 1 1
N N5 0.6378(2) 0.38943(17) 0.79340(12) 0.0304(3) Uani d D 1 1
H H5NB 0.690(2) 0.340(2) 0.7486(14) 0.037 Uiso d D 1 1
H H5NA 0.702(2) 0.369(2) 0.8493(12) 0.037 Uiso d D 1 1
N N6 0.32640(18) 0.59151(19) 0.70741(12) 0.0314(3) Uani d D 1 1
H H6NB 0.254(2) 0.622(2) 0.7542(14) 0.038 Uiso d D 1 1
H H6NA 0.285(2) 0.639(2) 0.6404(10) 0.038 Uiso d D 1 1
C C1 0.5010(2) 0.8621(2) 0.84870(15) 0.0347(4) Uani d . 1 1
H H1B 0.6081 0.8933 0.8307 0.042 Uiso calc R 1 1
H H1A 0.4548 0.8906 0.9155 0.042 Uiso calc R 1 1
C C2 0.3799(2) 0.9491(2) 0.75155(15) 0.0353(4) Uani d . 1 1
H H2A 0.2714 0.9214 0.7709 0.042 Uiso calc R 1 1
H H2B 0.3615 1.0661 0.7342 0.042 Uiso calc R 1 1
C C3 0.7745(2) 0.6728(2) 0.50995(14) 0.0276(4) Uani d . 1 1
H H3B 0.7485 0.7906 0.4769 0.033 Uiso calc R 1 1
H H3A 0.8254 0.6252 0.4519 0.033 Uiso calc R 1 1
C C4 0.8951(2) 0.6190(2) 0.60690(15) 0.0305(4) Uani d . 1 1
H H4B 0.9259 0.5009 0.6377 0.037 Uiso calc R 1 1
H H4A 0.9979 0.6558 0.5818 0.037 Uiso calc R 1 1
C C5 0.4837(3) 0.3360(2) 0.82819(15) 0.0381(4) Uani d . 1 1
H H5B 0.4400 0.3632 0.8958 0.046 Uiso calc R 1 1
H H5A 0.5073 0.2186 0.8459 0.046 Uiso calc R 1 1
C C6 0.3556(2) 0.4173(2) 0.73516(15) 0.0363(4) Uani d . 1 1
H H6B 0.3964 0.3848 0.6689 0.044 Uiso calc R 1 1
H H6A 0.2502 0.3849 0.7588 0.044 Uiso calc R 1 1
C C7 0.9476(2) 0.0721(2) 0.65648(19) 0.0458(5) Uani d . 1 1
H H7A 0.9746 0.1574 0.6773 0.069 Uiso calc R 1 1
H H7B 1.0367 0.0325 0.6103 0.069 Uiso calc R 1 1
H H7C 0.9369 -0.0156 0.7238 0.069 Uiso calc R 1 1
C C8 0.7854(2) 0.13658(19) 0.59199(13) 0.0246(3) Uani d . 1 1
O O3 0.05832(17) 0.67811(19) 0.85660(11) 0.0479(4) Uani d . 1 1
O O4 0.23078(15) 0.61838(17) 0.99746(10) 0.0402(3) Uani d . 1 1
C C10 -0.0528(3) 0.7413(3) 1.0172(2) 0.0632(7) Uani d . 1 1
H H10A -0.1248 0.8384 0.9677 0.095 Uiso calc R 1 1
H H10B -0.0083 0.7670 1.0765 0.095 Uiso calc R 1 1
H H10C -0.1177 0.6618 1.0500 0.095 Uiso calc R 1 1
C C9 0.0899(2) 0.6742(2) 0.95136(14) 0.0315(4) Uani d . 1 1

loop_
_atom_site_aniso_label
_atom_site_aniso_U_11
_atom_site_aniso_U_22
_atom_site_aniso_U_33
_atom_site_aniso_U_12
_atom_site_aniso_U_13
_atom_site_aniso_U_23
Co1 0.02004(13) 0.02428(13) 0.01723(12) -0.00393(8) -0.00400(8) -0.00682(8)
O1 0.0486(8) 0.0350(7) 0.0414(8) -0.0166(6) -0.0161(6) -0.0084(6)
O2 0.0594(10) 0.0357(8) 0.0842(12) 0.0139(7) -0.0370(9) -0.0297(8)
N1 0.0287(8) 0.0317(8) 0.0205(7) -0.0035(6) -0.0049(6) -0.0082(6)
N2 0.0277(8) 0.0274(7) 0.0233(7) -0.0025(6) -0.0085(6) -0.0066(6)
N3 0.0213(7) 0.0259(7) 0.0208(7) -0.0038(6) -0.0042(5) -0.0085(6)
N4 0.0238(7) 0.0304(7) 0.0268(8) -0.0055(6) -0.0081(6) -0.0090(6)
N5 0.0402(9) 0.0278(8) 0.0232(8) -0.0057(6) -0.0096(6) -0.0079(6)
N6 0.0270(8) 0.0469(9) 0.0226(8) -0.0125(7) -0.0016(6) -0.0113(7)
C1 0.0446(11) 0.0347(10) 0.0277(9) -0.0050(8) -0.0059(8) -0.0160(8)
C2 0.0375(10) 0.0315(9) 0.0334(10) 0.0040(8) -0.0057(8) -0.0141(8)
C3 0.0251(9) 0.0340(9) 0.0248(9) -0.0076(7) 0.0022(7) -0.0110(7)
C4 0.0202(8) 0.0371(9) 0.0345(10) -0.0041(7) -0.0020(7) -0.0134(8)
C5 0.0592(13) 0.0370(10) 0.0230(9) -0.0255(9) -0.0009(8) -0.0055(8)
C6 0.0443(11) 0.0498(11) 0.0265(9) -0.0273(9) 0.0029(8) -0.0164(8)
C7 0.0370(11) 0.0374(11) 0.0596(14) -0.0077(8) -0.0218(10) -0.0072(10)
C8 0.0228(8) 0.0268(9) 0.0234(8) -0.0072(7) -0.0012(6) -0.0059(7)
O3 0.0361(8) 0.0806(11) 0.0283(7) -0.0124(7) -0.0087(6) -0.0184(7)
O4 0.0287(7) 0.0599(9) 0.0282(7) -0.0073(6) -0.0084(5) -0.0099(6)
C10 0.0403(13) 0.0936(19) 0.0538(14) -0.0018(12) 0.0042(11) -0.0329(14)
C9 0.0274(9) 0.0389(10) 0.0254(9) -0.0093(7) -0.0032(7) -0.0050(7)

loop_
_atom_type_symbol
_atom_type_description
_atom_type_scat_dispersion_real
_atom_type_scat_dispersion_imag
_atom_type_scat_source
C C 0.0033 0.0016 'International Tables Vol C Tables 4.2.6.8 and 6.1.1.4'
H H 0.0000 0.0000 'International Tables Vol C Tables 4.2.6.8 and 6.1.1.4'
N N 0.0061 0.0033 'International Tables Vol C Tables 4.2.6.8 and 6.1.1.4'
O O 0.0106 0.0060 'International Tables Vol C Tables 4.2.6.8 and 6.1.1.4'
Co Co 0.3494 0.9721 'International Tables Vol C Tables 4.2.6.8 and 6.1.1.4'

loop_
_geom_angle_atom_site_label_1
_geom_angle_atom_site_label_2
_geom_angle_atom_site_label_3
_geom_angle
N1 Co1 N2 81.10(5)
N1 Co1 N3 173.17(5)
N1 Co1 N4 93.52(6)
N1 Co1 N5 91.80(6)
N1 Co1 N6 96.53(6)
N2 Co1 N4 91.32(6)
N3 Co1 N2 95.85(5)
N3 Co1 N4 80.39(5)
N3 Co1 N5 92.06(5)
N3 Co1 N6 89.64(5)
N5 Co1 N2 169.01(6)
N5 Co1 N4 97.53(6)
N6 Co1 N2 91.42(6)
N6 Co1 N4 169.88(5)
N6 Co1 N5 81.00(6)
Co1 N1 H1NB 111.6(13)
Co1 N1 H1NA 110.3(13)
H1NB N1 H1NA 106.5(18)
C1 N1 Co1 107.67(10)
C1 N1 H1NB 108.8(12)
C1 N1 H1NA 112.1(12)
Co1 N2 H2NB 110.6(12)
Co1 N2 H2NA 112.0(13)
H2NB N2 H2NA 107.4(18)
C2 N2 Co1 107.44(10)
C2 N2 H2NB 110.4(13)
C2 N2 H2NA 109.0(12)
Co1 N3 H3NB 109.1(12)
Co1 N3 H3NA 110.4(12)
H3NB N3 H3NA 107.3(17)
C3 N3 Co1 109.16(9)
C3 N3 H3NB 108.0(12)
C3 N3 H3NA 112.8(12)
Co1 N4 H4NB 117.2(13)
Co1 N4 H4NA 106.7(13)
H4NB N4 H4NA 107.2(17)
C4 N4 Co1 106.73(10)
C4 N4 H4NB 111.5(13)
C4 N4 H4NA 107.0(13)
Co1 N5 H5NB 111.9(13)
Co1 N5 H5NA 108.7(13)
H5NB N5 H5NA 109.1(19)
C5 N5 Co1 106.95(11)
C5 N5 H5NB 108.2(13)
C5 N5 H5NA 112.0(13)
Co1 N6 H6NB 113.5(13)
Co1 N6 H6NA 108.5(13)
H6NB N6 H6NA 108.8(19)
C6 N6 Co1 108.10(11)
C6 N6 H6NB 108.1(13)
C6 N6 H6NA 109.9(13)
N1 C1 H1B 110.0
N1 C1 H1A 110.0
N1 C1 C2 108.29(14)
H1B C1 H1A 108.4
C2 C1 H1B 110.0
C2 C1 H1A 110.0
N2 C2 C1 108.83(14)
N2 C2 H2A 109.9
N2 C2 H2B 109.9
C1 C2 H2A 109.9
C1 C2 H2B 109.9
H2A C2 H2B 108.3
N3 C3 H3B 109.9
N3 C3 H3A 109.9
N3 C3 C4 108.98(13)
H3B C3 H3A 108.3
C4 C3 H3B 109.9
C4 C3 H3A 109.9
N4 C4 C3 108.07(13)
N4 C4 H4B 110.1
N4 C4 H4A 110.1
C3 C4 H4B 110.1
C3 C4 H4A 110.1
H4B C4 H4A 108.4
N5 C5 H5B 109.8
N5 C5 H5A 109.8
N5 C5 C6 109.29(14)
H5B C5 H5A 108.3
C6 C5 H5B 109.8
C6 C5 H5A 109.8
N6 C6 C5 109.08(14)
N6 C6 H6B 109.9
N6 C6 H6A 109.9
C5 C6 H6B 109.9
C5 C6 H6A 109.9
H6B C6 H6A 108.3
H7A C7 H7B 109.5
H7A C7 H7C 109.5
H7B C7 H7C 109.5
C8 C7 H7A 109.5
C8 C7 H7B 109.5
C8 C7 H7C 109.5
O1 C8 C7 117.42(15)
O2 C8 O1 124.27(16)
O2 C8 C7 118.30(15)
H10A C10 H10B 109.5
H10A C10 H10C 109.5
H10B C10 H10C 109.5
C9 C10 H10A 109.5
C9 C10 H10B 109.5
C9 C10 H10C 109.5
O3 C9 O4 125.14(17)
O3 C9 C10 117.61(17)
O4 C9 C10 117.25(17)

loop_
_geom_bond_atom_site_label_1
_geom_bond_atom_site_label_2
_geom_bond_distance
Co1 N1 2.1455(14)
Co1 N2 2.1735(14)
Co1 N3 2.1625(13)
Co1 N4 2.1757(14)
Co1 N5 2.1708(15)
Co1 N6 2.1687(15)
O1 C8 1.2460(19)
O2 C8 1.237(2)
N1 H1NB 0.874(9)
N1 H1NA 0.866(9)
N1 C1 1.471(2)
N2 H2NB 0.874(9)
N2 H2NA 0.871(9)
N2 C2 1.476(2)
N3 H3NB 0.861(9)
N3 H3NA 0.862(9)
N3 C3 1.471(2)
N4 H4NB 0.864(9)
N4 H4NA 0.870(9)
N4 C4 1.475(2)
N5 H5NB 0.863(9)
N5 H5NA 0.865(9)
N5 C5 1.472(2)
N6 H6NB 0.875(9)
N6 H6NA 0.870(9)
N6 C6 1.471(2)
C1 H1B 0.9900
C1 H1A 0.9900
C1 C2 1.518(2)
C2 H2A 0.9900
C2 H2B 0.9900
C3 H3B 0.9900
C3 H3A 0.9900
C3 C4 1.517(2)
C4 H4B 0.9900
C4 H4A 0.9900
C5 H5B 0.9900
C5 H5A 0.9900
C5 C6 1.514(3)
C6 H6B 0.9900
C6 H6A 0.9900
C7 H7A 0.9800
C7 H7B 0.9800
C7 H7C 0.9800
C7 C8 1.508(2)
O3 C9 1.239(2)
O4 C9 1.254(2)
C10 H10A 0.9800
C10 H10B 0.9800
C10 H10C 0.9800
C10 C9 1.515(3)

loop_
_geom_hbond_atom_site_label_D
_geom_hbond_atom_site_label_H
_geom_hbond_atom_site_label_A
_geom_hbond_site_symmetry_A
_geom_hbond_distance_DH
_geom_hbond_distance_HA
_geom_hbond_distance_DA
_geom_hbond_angle_DHA
N1 H1NB O4 . 0.874(9) 2.079(10) 2.945(2) 170.3(17)
N1 H1NA O4 2_667 0.866(9) 2.297(13) 3.0443(19) 144.7(16)
N2 H2NB O1 2_666 0.874(9) 2.207(11) 3.0305(18) 156.8(17)
N2 H2NA O1 1_565 0.871(9) 2.122(10) 2.979(2) 167.8(18)
N3 H3NB O2 . 0.861(9) 2.084(10) 2.9387(19) 172.1(17)
N3 H3NA O2 2_666 0.862(9) 2.261(11) 3.074(2) 157.2(16)
N4 H4NB O3 1_655 0.864(9) 2.191(12) 2.9868(18) 153.0(17)
N4 H4NA O1 1_565 0.870(9) 2.206(11) 3.053(2) 164.2(17)
N5 H5NB O2 . 0.863(9) 2.435(13) 3.223(2) 152.3(17)
N5 H5NA O4 2_667 0.865(9) 2.110(12) 2.9215(19) 156.1(18)
N6 H6NB O3 . 0.875(9) 2.071(10) 2.938(2) 171.1(18)
N6 H6NA O2 2_666 0.870(9) 2.590(12) 3.405(2) 156.4(17)

loop_
_geom_torsion_atom_site_label_1
_geom_torsion_atom_site_label_2
_geom_torsion_atom_site_label_3
_geom_torsion_atom_site_label_4
_geom_torsion
Co1 N1 C1 C2 44.81(16)
Co1 N2 C2 C1 40.46(17)
Co1 N3 C3 C4 37.93(15)
Co1 N4 C4 C3 46.87(15)
Co1 N5 C5 C6 43.75(16)
Co1 N6 C6 C5 39.93(16)
N1 Co1 N2 C2 -12.67(11)
N1 Co1 N3 C3 17.5(5)
N1 Co1 N4 C4 162.61(11)
N1 Co1 N5 C5 79.36(11)
N1 Co1 N6 C6 -103.48(11)
N1 C1 C2 N2 -58.3(2)
N2 Co1 N1 C1 -17.70(11)
N2 Co1 N3 C3 80.67(11)
N2 Co1 N4 C4 -116.23(11)
N2 Co1 N5 C5 29.8(3)
N2 Co1 N6 C6 175.31(11)
N3 Co1 N1 C1 46.3(5)
N3 Co1 N2 C2 173.50(11)
N3 Co1 N4 C4 -20.51(10)
N3 Co1 N5 C5 -106.27(11)
N3 Co1 N6 C6 79.47(11)
N3 C3 C4 N4 -57.83(17)
N4 Co1 N1 C1 73.08(12)
N4 Co1 N2 C2 -106.02(11)
N4 Co1 N3 C3 -9.67(10)
N4 Co1 N5 C5 173.15(11)
N4 Co1 N6 C6 69.7(4)
N5 Co1 N1 C1 170.74(11)
N5 Co1 N2 C2 37.6(3)
N5 Co1 N3 C3 -106.96(11)
N5 Co1 N4 C4 70.32(11)
N5 Co1 N6 C6 -12.68(11)
N5 C5 C6 N6 -57.53(19)
N6 Co1 N1 C1 -108.12(12)
N6 Co1 N2 C2 83.72(11)
N6 Co1 N3 C3 172.06(11)
N6 Co1 N4 C4 -10.6(4)
N6 Co1 N5 C5 -16.96(11)

_cod_database_fobs_code 2020771
